data_2105746
loop_
_publ_author_name
'Bisht, Kamal Kumar'
'Patel, Priyank'
'Rachuri, Yadagiri'
'Eringathodi, Suresh'

_publ_section_title
;
 Binary co-crystals of the active pharmaceutical ingredient
 1,4-bis(4-pyridyl)-2,3-diaza-1,3-butadiene and camphoric acid
;
_journal_coeditor_code BI5004
_journal_issue 1
_journal_name_full 'Acta Crystallographica Section B'
_journal_page_first 63
_journal_page_last 71
_journal_paper_doi 10.1107/S2052520613031260
_journal_volume 70
_journal_year 2014
_chemical_formula_moiety 'C12 H10 N4, C10 H16 O4'
_chemical_formula_sum 'C22 H26 N4 O4'
_chemical_formula_weight 410.47
_space_group_IT_number 19
_symmetry_cell_setting orthorhombic
_symmetry_space_group_name_Hall 'P 2ac 2ab'
_symmetry_space_group_name_H-M 'P 21 21 21'
_atom_sites_solution_hydrogens geom
_atom_sites_solution_primary direct
_atom_sites_solution_secondary difmap
_audit_creation_method SHELXL-97
_cell_angle_alpha 90.00
_cell_angle_beta 90.00
_cell_angle_gamma 90.00
_cell_formula_units_Z 4
_cell_length_a 7.2598(11)
_cell_length_b 10.2744(15)
_cell_length_c 27.997(4)
_cell_measurement_reflns_used 5868
_cell_measurement_temperature 150(2)
_cell_measurement_theta_max 28.16
_cell_measurement_theta_min 2.46
_cell_volume 2088.3(5)
_computing_cell_refinement SMART
_computing_data_collection 'SMART (Bruker, 2008)'
_computing_data_reduction 'SAINT (Bruker, 2008)'
_computing_molecular_graphics 'Mercury (Macrae et al., 2006)'
_computing_publication_material SHELXL97
_computing_structure_refinement 'SHELXL97 (Sheldrick, 2008)'
_computing_structure_solution 'SHELXS97 (Sheldrick, 2008)'
_diffrn_ambient_temperature 150(2)
_diffrn_measured_fraction_theta_full 0.994
_diffrn_measured_fraction_theta_max 0.976
_diffrn_measurement_device_type 'Bruker SMART APEX CCD'
_diffrn_measurement_method '\w and \f scans'
_diffrn_radiation_monochromator graphite
_diffrn_radiation_source 'fine-focus sealed tube'
_diffrn_radiation_type MoK\a
_diffrn_radiation_wavelength 0.71073
_diffrn_reflns_av_R_equivalents 0.0260
_diffrn_reflns_av_sigmaI/netI 0.0344
_diffrn_reflns_limit_h_max 9
_diffrn_reflns_limit_h_min -9
_diffrn_reflns_limit_k_max 13
_diffrn_reflns_limit_k_min -12
_diffrn_reflns_limit_l_max 36
_diffrn_reflns_limit_l_min -21
_diffrn_reflns_number 12500
_diffrn_reflns_theta_full 27.48
_diffrn_reflns_theta_max 27.99
_diffrn_reflns_theta_min 1.45
_diffrn_standards_number 0
_exptl_absorpt_coefficient_mu 0.091
_exptl_absorpt_correction_T_max 0.9918
_exptl_absorpt_correction_T_min 0.9793
_exptl_absorpt_correction_type multi-scan
_exptl_absorpt_process_details 'SADABS (Bruker, 2008)'
_exptl_crystal_colour yellow
_exptl_crystal_density_diffrn 1.306
_exptl_crystal_density_method 'not measured'
_exptl_crystal_description plate
_exptl_crystal_F_000 872
_exptl_crystal_size_max 0.23
_exptl_crystal_size_mid 0.11
_exptl_crystal_size_min 0.09
_refine_diff_density_max 0.340
_refine_diff_density_min -0.249
_refine_ls_abs_structure_details
;
 In the absence of significant anomalous scattering, the absolute structure is
 not determined from the diffraction data. It is assigned on the basis of the
 known configuration for R,S-(+)-camphoric acid.
;
_refine_ls_extinction_method none
_refine_ls_goodness_of_fit_ref 1.131
_refine_ls_hydrogen_treatment mixed
_refine_ls_matrix_type full
_refine_ls_number_parameters 282
_refine_ls_number_reflns 4834
_refine_ls_number_restraints 0
_refine_ls_restrained_S_all 1.131
_refine_ls_R_factor_all 0.0503
_refine_ls_R_factor_gt 0.0485
_refine_ls_shift/su_max 0.000
_refine_ls_shift/su_mean 0.000
_refine_ls_structure_factor_coef Fsqd
_refine_ls_weighting_details 'calc w=1/[\s^2^(Fo^2^)+(0.0482P)^2^+0.7672P] where P=(Fo^2^+2Fc^2^)/3'
_refine_ls_weighting_scheme calc
_refine_ls_wR_factor_gt 0.1082
_refine_ls_wR_factor_ref 0.1092
_reflns_number_gt 4686
_reflns_number_total 4834
_reflns_threshold_expression I>2\s(I)
_cod_data_source_file bi5004sup1.cif
_cod_data_source_block ccp11
_cod_database_code 2105746
_cod_database_fobs_code 2105746

loop_
_symmetry_equiv_pos_as_xyz
'x, y, z'
'-x+1/2, -y, z+1/2'
'x+1/2, -y+1/2, -z'
'-x, y+1/2, -z+1/2'

loop_
_atom_site_type_symbol
_atom_site_label
_atom_site_fract_x
_atom_site_fract_y
_atom_site_fract_z
_atom_site_U_iso_or_equiv
_atom_site_adp_type
_atom_site_calc_flag
_atom_site_refinement_flags
_atom_site_occupancy
_atom_site_symmetry_multiplicity
N N1 0.0406(2) 0.88912(16) 0.13837(6) 0.0195(3) Uani d . 1 1
N N2 0.6433(2) 0.87659(16) 0.22967(6) 0.0201(3) Uani d . 1 1
N N3 0.8147(2) 0.92533(16) 0.24548(6) 0.0209(4) Uani d . 1 1
N N4 1.4240(2) 0.95420(16) 0.32922(6) 0.0187(3) Uani d . 1 1
C C1 0.2888(3) 0.81464(18) 0.18764(6) 0.0183(4) Uani d . 1 1
H H1 0.3371 0.7493 0.2081 0.022 Uiso calc R 1 1
C C2 0.1182(3) 0.79962(19) 0.16671(7) 0.0198(4) Uani d . 1 1
H H2 0.0522 0.7215 0.1727 0.024 Uiso calc R 1 1
C C3 0.1362(3) 0.99764(19) 0.12946(7) 0.0219(4) Uani d . 1 1
H H3 0.0827 1.0619 0.1094 0.026 Uiso calc R 1 1
C C4 0.3101(3) 1.02048(19) 0.14820(7) 0.0212(4) Uani d . 1 1
H H4 0.3743 1.0984 0.1407 0.025 Uiso calc R 1 1
C C5 0.3894(3) 0.92800(18) 0.17812(7) 0.0184(4) Uani d . 1 1
C C6 0.5714(3) 0.95315(19) 0.19909(7) 0.0211(4) Uani d . 1 1
H H6 0.6374 1.0287 0.1896 0.025 Uiso calc R 1 1
C C7 0.8892(3) 0.85399(18) 0.27737(6) 0.0177(4) Uani d . 1 1
H H7 0.8273 0.7788 0.2889 0.021 Uiso calc R 1 1
C C8 1.0727(3) 0.88954(18) 0.29613(6) 0.0172(4) Uani d . 1 1
C C9 1.1548(3) 1.00770(18) 0.28402(7) 0.0182(4) Uani d . 1 1
H H9 1.0922 1.0679 0.2640 0.022 Uiso calc R 1 1
C C10 1.3282(3) 1.03615(19) 0.30142(7) 0.0202(4) Uani d . 1 1
H H10 1.3821 1.1175 0.2933 0.024 Uiso calc R 1 1
C C11 1.3447(3) 0.84079(19) 0.34080(7) 0.0204(4) Uani d . 1 1
H H11 1.4112 0.7821 0.3606 0.024 Uiso calc R 1 1
C C12 1.1707(3) 0.80469(18) 0.32546(7) 0.0194(4) Uani d . 1 1
H H12 1.1191 0.7236 0.3348 0.023 Uiso calc R 1 1
O O1 0.2655(2) 0.52565(13) 0.12468(5) 0.0209(3) Uani d . 1 1
H H1C 0.353(4) 0.500(2) 0.1422(9) 0.033(7) Uiso d . 1 1
O O2 0.2392(2) 0.31321(13) 0.10887(5) 0.0225(3) Uani d . 1 1
O O3 0.2399(2) 0.63474(13) -0.08384(5) 0.0222(3) Uani d . 1 1
H H3C 0.324(4) 0.624(3) -0.1045(10) 0.047(8) Uiso d . 1 1
O O4 0.2176(2) 0.41848(13) -0.09293(5) 0.0215(3) Uani d . 1 1
C C13 0.2005(3) 0.42547(18) 0.09968(6) 0.0162(4) Uani d . 1 1
C C14 0.0764(2) 0.46710(17) 0.05834(6) 0.0143(3) Uani d . 1 1
C C15 0.0027(3) 0.34745(18) 0.03156(7) 0.0176(4) Uani d . 1 1
H H15A -0.1045 0.3096 0.0485 0.021 Uiso calc R 1 1
H H15B 0.0993 0.2800 0.0285 0.021 Uiso calc R 1 1
C C16 -0.0540(3) 0.39916(19) -0.01778(7) 0.0197(4) Uani d . 1 1
H H16A -0.1868 0.4211 -0.0182 0.024 Uiso calc R 1 1
H H16B -0.0296 0.3332 -0.0428 0.024 Uiso calc R 1 1
C C17 0.0642(2) 0.52248(17) -0.02638(6) 0.0150(3) Uani d . 1 1
H H17 -0.0207 0.5989 -0.0289 0.018 Uiso calc R 1 1
C C18 0.1792(3) 0.51700(18) -0.07144(7) 0.0164(4) Uani d . 1 1
C C19 0.1896(2) 0.54201(17) 0.01911(6) 0.0147(4) Uani d . 1 1
C C20 -0.0848(3) 0.54934(18) 0.07751(7) 0.0181(4) Uani d . 1 1
H H20A -0.1607 0.4961 0.0989 0.027 Uiso calc R 1 1
H H20B -0.1600 0.5801 0.0507 0.027 Uiso calc R 1 1
H H20C -0.0362 0.6242 0.0952 0.027 Uiso calc R 1 1
C C21 0.3811(3) 0.47884(19) 0.01256(7) 0.0201(4) Uani d . 1 1
H H21A 0.4524 0.4882 0.0421 0.030 Uiso calc R 1 1
H H21B 0.4463 0.5220 -0.0137 0.030 Uiso calc R 1 1
H H21C 0.3662 0.3862 0.0051 0.030 Uiso calc R 1 1
C C22 0.2186(3) 0.68729(18) 0.02948(7) 0.0196(4) Uani d . 1 1
H H22A 0.2837 0.7277 0.0026 0.029 Uiso calc R 1 1
H H22B 0.2919 0.6972 0.0587 0.029 Uiso calc R 1 1
H H22C 0.0988 0.7297 0.0338 0.029 Uiso calc R 1 1

loop_
_atom_site_aniso_label
_atom_site_aniso_U_11
_atom_site_aniso_U_22
_atom_site_aniso_U_33
_atom_site_aniso_U_12
_atom_site_aniso_U_13
_atom_site_aniso_U_23
N1 0.0190(8) 0.0239(8) 0.0155(8) 0.0023(7) -0.0020(6) -0.0007(6)
N2 0.0175(8) 0.0242(8) 0.0188(8) -0.0001(7) -0.0012(6) -0.0028(7)
N3 0.0171(8) 0.0250(8) 0.0205(8) -0.0005(7) -0.0023(6) -0.0008(7)
N4 0.0156(7) 0.0244(8) 0.0160(8) 0.0005(6) 0.0006(6) -0.0034(6)
C1 0.0217(9) 0.0172(8) 0.0160(9) 0.0036(7) -0.0003(7) -0.0004(7)
C2 0.0200(9) 0.0193(9) 0.0202(9) -0.0018(7) 0.0009(8) -0.0033(7)
C3 0.0212(9) 0.0238(10) 0.0205(9) 0.0049(8) -0.0017(8) 0.0028(8)
C4 0.0212(9) 0.0194(9) 0.0229(10) -0.0016(8) 0.0008(8) 0.0028(8)
C5 0.0185(9) 0.0218(9) 0.0149(9) 0.0019(7) 0.0001(7) -0.0036(7)
C6 0.0204(9) 0.0227(10) 0.0201(9) -0.0021(8) 0.0001(8) -0.0001(7)
C7 0.0187(9) 0.0188(9) 0.0155(9) -0.0013(7) 0.0009(7) -0.0025(7)
C8 0.0171(9) 0.0216(9) 0.0129(8) 0.0030(7) 0.0009(7) -0.0045(7)
C9 0.0200(9) 0.0184(9) 0.0162(9) 0.0020(7) -0.0015(7) 0.0015(7)
C10 0.0227(9) 0.0191(9) 0.0188(9) -0.0024(8) 0.0032(8) 0.0001(7)
C11 0.0200(9) 0.0225(9) 0.0188(9) 0.0060(7) -0.0015(7) -0.0007(7)
C12 0.0211(9) 0.0174(8) 0.0197(9) -0.0002(7) 0.0010(8) -0.0006(7)
O1 0.0223(7) 0.0198(6) 0.0206(7) 0.0028(6) -0.0074(6) -0.0005(5)
O2 0.0262(7) 0.0179(6) 0.0234(7) 0.0011(6) -0.0060(6) 0.0048(5)
O3 0.0257(7) 0.0197(6) 0.0213(7) -0.0006(6) 0.0086(6) 0.0019(5)
O4 0.0230(7) 0.0215(7) 0.0200(7) -0.0013(6) 0.0027(6) -0.0045(5)
C13 0.0147(8) 0.0188(8) 0.0151(9) -0.0005(7) 0.0029(7) -0.0001(7)
C14 0.0149(8) 0.0133(8) 0.0148(8) 0.0003(7) 0.0009(7) 0.0007(6)
C15 0.0194(9) 0.0152(8) 0.0181(9) -0.0031(7) 0.0006(7) 0.0004(7)
C16 0.0184(9) 0.0226(9) 0.0180(9) -0.0072(7) -0.0008(7) 0.0005(7)
C17 0.0130(8) 0.0161(8) 0.0158(8) 0.0005(7) 0.0016(7) -0.0001(7)
C18 0.0141(8) 0.0207(9) 0.0145(8) 0.0005(7) -0.0010(7) 0.0024(7)
C19 0.0129(8) 0.0155(8) 0.0157(9) -0.0010(7) 0.0014(7) 0.0003(7)
C20 0.0184(9) 0.0193(9) 0.0168(9) 0.0038(7) 0.0031(8) 0.0015(7)
C21 0.0131(8) 0.0262(9) 0.0209(9) 0.0028(7) -0.0005(7) 0.0003(8)
C22 0.0220(10) 0.0172(8) 0.0195(9) -0.0037(8) 0.0006(8) 0.0000(7)

loop_
_atom_type_symbol
_atom_type_description
_atom_type_scat_dispersion_real
_atom_type_scat_dispersion_imag
_atom_type_scat_source
C C 0.0033 0.0016 'International Tables Vol C Tables 4.2.6.8 and 6.1.1.4'
H H 0.0000 0.0000 'International Tables Vol C Tables 4.2.6.8 and 6.1.1.4'
N N 0.0061 0.0033 'International Tables Vol C Tables 4.2.6.8 and 6.1.1.4'
O O 0.0106 0.0060 'International Tables Vol C Tables 4.2.6.8 and 6.1.1.4'

loop_
_geom_angle_atom_site_label_1
_geom_angle_atom_site_label_2
_geom_angle_atom_site_label_3
_geom_angle
C3 N1 C2 117.69(17)
C6 N2 N3 110.64(16)
C7 N3 N2 112.89(16)
C11 N4 C10 117.62(17)
C2 C1 C5 118.74(18)
C2 C1 H1 120.6
C5 C1 H1 120.6
N1 C2 C1 123.59(18)
N1 C2 H2 118.2
C1 C2 H2 118.2
N1 C3 C4 122.90(18)
N1 C3 H3 118.6
C4 C3 H3 118.6
C3 C4 C5 119.27(18)
C3 C4 H4 120.4
C5 C4 H4 120.4
C4 C5 C1 117.80(18)
C4 C5 C6 119.54(18)
C1 C5 C6 122.65(17)
N2 C6 C5 121.89(18)
N2 C6 H6 119.1
C5 C6 H6 119.1
N3 C7 C8 119.25(17)
N3 C7 H7 120.4
C8 C7 H7 120.4
C12 C8 C9 118.02(18)
C12 C8 C7 121.01(17)
C9 C8 C7 120.95(17)
C10 C9 C8 119.23(18)
C10 C9 H9 120.4
C8 C9 H9 120.4
N4 C10 C9 122.99(18)
N4 C10 H10 118.5
C9 C10 H10 118.5
N4 C11 C12 123.38(18)
N4 C11 H11 118.3
C12 C11 H11 118.3
C11 C12 C8 118.76(18)
C11 C12 H12 120.6
C8 C12 H12 120.6
C13 O1 H1C 109.2(17)
C18 O3 H3C 107(2)
O2 C13 O1 122.76(17)
O2 C13 C14 124.23(16)
O1 C13 C14 113.01(15)
C13 C14 C15 110.56(14)
C13 C14 C20 109.74(14)
C15 C14 C20 110.15(15)
C13 C14 C19 110.96(14)
C15 C14 C19 103.47(14)
C20 C14 C19 111.83(14)
C14 C15 C16 104.80(14)
C14 C15 H15A 110.8
C16 C15 H15A 110.8
C14 C15 H15B 110.8
C16 C15 H15B 110.8
H15A C15 H15B 108.9
C15 C16 C17 105.92(15)
C15 C16 H16A 110.6
C17 C16 H16A 110.6
C15 C16 H16B 110.6
C17 C16 H16B 110.6
H16A C16 H16B 108.7
C18 C17 C16 113.87(15)
C18 C17 C19 111.03(15)
C16 C17 C19 107.34(14)
C18 C17 H17 108.1
C16 C17 H17 108.1
C19 C17 H17 108.1
O4 C18 O3 123.60(17)
O4 C18 C17 124.93(16)
O3 C18 C17 111.43(15)
C22 C19 C21 107.88(15)
C22 C19 C14 114.56(15)
C21 C19 C14 110.33(14)
C22 C19 C17 110.82(15)
C21 C19 C17 111.70(14)
C14 C19 C17 101.53(13)
C14 C20 H20A 109.5
C14 C20 H20B 109.5
H20A C20 H20B 109.5
C14 C20 H20C 109.5
H20A C20 H20C 109.5
H20B C20 H20C 109.5
C19 C21 H21A 109.5
C19 C21 H21B 109.5
H21A C21 H21B 109.5
C19 C21 H21C 109.5
H21A C21 H21C 109.5
H21B C21 H21C 109.5
C19 C22 H22A 109.5
C19 C22 H22B 109.5
H22A C22 H22B 109.5
C19 C22 H22C 109.5
H22A C22 H22C 109.5
H22B C22 H22C 109.5

loop_
_geom_bond_atom_site_label_1
_geom_bond_atom_site_label_2
_geom_bond_distance
N1 C3 1.337(3)
N1 C2 1.339(3)
N2 C6 1.274(3)
N2 N3 1.413(2)
N3 C7 1.275(3)
N4 C11 1.340(3)
N4 C10 1.341(3)
C1 C2 1.379(3)
C1 C5 1.401(3)
C1 H1 0.9500
C2 H2 0.9500
C3 C4 1.387(3)
C3 H3 0.9500
C4 C5 1.391(3)
C4 H4 0.9500
C5 C6 1.469(3)
C6 H6 0.9500
C7 C8 1.478(3)
C7 H7 0.9500
C8 C12 1.393(3)
C8 C9 1.394(3)
C9 C10 1.381(3)
C9 H9 0.9500
C10 H10 0.9500
C11 C12 1.385(3)
C11 H11 0.9500
C12 H12 0.9500
O1 C13 1.331(2)
O1 H1C 0.85(3)
O2 C13 1.215(2)
O3 C18 1.333(2)
O3 H3C 0.85(3)
O4 C18 1.210(2)
C13 C14 1.528(2)
C14 C15 1.536(2)
C14 C20 1.540(2)
C14 C19 1.573(2)
C15 C16 1.536(3)
C15 H15A 0.9900
C15 H15B 0.9900
C16 C17 1.549(2)
C16 H16A 0.9900
C16 H16B 0.9900
C17 C18 1.514(2)
C17 C19 1.578(3)
C17 H17 1.0000
C19 C22 1.535(2)
C19 C21 1.546(3)
C20 H20A 0.9800
C20 H20B 0.9800
C20 H20C 0.9800
C21 H21A 0.9800
C21 H21B 0.9800
C21 H21C 0.9800
C22 H22A 0.9800
C22 H22B 0.9800
C22 H22C 0.9800

loop_
_geom_hbond_atom_site_label_D
_geom_hbond_atom_site_label_H
_geom_hbond_atom_site_label_A
_geom_hbond_site_symmetry_A
_geom_hbond_distance_DH
_geom_hbond_distance_HA
_geom_hbond_distance_DA
_geom_hbond_angle_DHA
O1 H1C N4 4_745 0.85(3) 1.86(3) 2.699(2) 169(3)
O3 H3C N1 3_565 0.85(3) 1.84(3) 2.675(2) 167(3)

loop_
_geom_torsion_atom_site_label_1
_geom_torsion_atom_site_label_2
_geom_torsion_atom_site_label_3
_geom_torsion_atom_site_label_4
_geom_torsion
C6 N2 N3 C7 177.80(17)
C3 N1 C2 C1 1.2(3)
C5 C1 C2 N1 -1.5(3)
C2 N1 C3 C4 0.0(3)
N1 C3 C4 C5 -0.8(3)
C3 C4 C5 C1 0.4(3)
C3 C4 C5 C6 -178.39(17)
C2 C1 C5 C4 0.7(3)
C2 C1 C5 C6 179.43(17)
N3 N2 C6 C5 -177.75(16)
C4 C5 C6 N2 174.22(19)
C1 C5 C6 N2 -4.5(3)
N2 N3 C7 C8 177.63(15)
N3 C7 C8 C12 -170.28(18)
N3 C7 C8 C9 8.1(3)
C12 C8 C9 C10 -0.1(3)
C7 C8 C9 C10 -178.56(16)
C11 N4 C10 C9 -0.9(3)
C8 C9 C10 N4 0.9(3)
C10 N4 C11 C12 0.2(3)
N4 C11 C12 C8 0.6(3)
C9 C8 C12 C11 -0.6(3)
C7 C8 C12 C11 177.88(17)
O2 C13 C14 C15 2.1(3)
O1 C13 C14 C15 -178.81(15)
O2 C13 C14 C20 123.8(2)
O1 C13 C14 C20 -57.11(19)
O2 C13 C14 C19 -112.1(2)
O1 C13 C14 C19 66.97(19)
C13 C14 C15 C16 -159.19(15)
C20 C14 C15 C16 79.35(18)
C19 C14 C15 C16 -40.33(18)
C14 C15 C16 C17 25.12(19)
C15 C16 C17 C18 122.90(17)
C15 C16 C17 C19 -0.42(19)
C16 C17 C18 O4 -18.5(3)
C19 C17 C18 O4 102.8(2)
C16 C17 C18 O3 163.84(16)
C19 C17 C18 O3 -74.87(19)
C13 C14 C19 C22 -83.18(18)
C15 C14 C19 C22 158.23(15)
C20 C14 C19 C22 39.7(2)
C13 C14 C19 C21 38.78(19)
C15 C14 C19 C21 -79.81(17)
C20 C14 C19 C21 161.67(15)
C13 C14 C19 C17 157.34(14)
C15 C14 C19 C17 38.75(16)
C20 C14 C19 C17 -79.77(17)
C18 C17 C19 C22 89.36(18)
C16 C17 C19 C22 -145.59(15)
C18 C17 C19 C21 -30.96(19)
C16 C17 C19 C21 94.09(17)
C18 C17 C19 C14 -148.53(14)
C16 C17 C19 C14 -23.49(17)
